data_9001322
loop_
_publ_author_name
'Angel, R. J.'
'McMullan, R. K.'
'Prewitt, C. T.'

_publ_section_title
;
 Substructure and superstructure of mullite by neutron diffraction
 Model 2 X-ray
;
_journal_name_full 'American Mineralogist'
_journal_page_first 332
_journal_page_last 342
_journal_volume 76
_journal_year 1991
_chemical_formula_sum 'Al2.4 O4.8 Si0.6'
_chemical_name_mineral Mullite
_space_group_IT_number 55
_symmetry_space_group_name_Hall '-P 2 2ab'
_symmetry_space_group_name_H-M 'P b a m'
_cell_angle_alpha 90
_cell_angle_beta 90
_cell_angle_gamma 90
_cell_formula_units_Z 2
_cell_length_a 7.5785
_cell_length_b 7.6817
_cell_length_c 2.8864
_cell_volume 168.034
_database_code_amcsd 0001352
_exptl_crystal_density_diffrn 3.131
_cod_original_formula_sum 'Al2.4 Si.6 O4.8'
_cod_database_code 9001322

loop_
_space_group_symop_operation_xyz
x,y,z
1/2+x,1/2-y,z
1/2-x,1/2+y,-z
1/2-x,1/2+y,z
1/2+x,1/2-y,-z
x,y,-z
-x,-y,z
-x,-y,-z

loop_
_atom_site_aniso_label
_atom_site_aniso_U_11
_atom_site_aniso_U_22
_atom_site_aniso_U_33
_atom_site_aniso_U_12
_atom_site_aniso_U_13
_atom_site_aniso_U_23
Al 0.00698 0.00508 0.00431 0.00059 0.00000 0.00000
AlT* 0.00233 0.00568 0.00506 -0.00059 0.00000 0.00000
Oc 0.01426 0.01285 0.02659 -0.00177 0.00000 0.00000
Oc* 0.00611 0.00478 0.01224 -0.00088 0.00000 0.00000

loop_
_atom_site_label
_atom_site_fract_x
_atom_site_fract_y
_atom_site_fract_z
_atom_site_occupancy
_atom_site_U_iso_or_equiv
_atom_site_type_symbol
_atom_site_attached_hydrogens
Al 0.00000 0.00000 0.00000 1.00000 ? Al 0
SiT1 0.14800 0.34550 0.50000 0.30000 0.00545 Si 0
AlT2 0.15020 0.33620 0.50000 0.50000 0.00545 Al 0
AlT* 0.26220 0.20570 0.50000 0.20000 ? Al 0
Oab1 0.35910 0.41100 0.50000 0.30000 0.00519 O 0
Oab2 0.35090 0.43560 0.50000 0.50000 0.00519 O 0
Oab* 0.37910 0.40390 0.50000 0.20000 0.00519 O 0
Oc 0.50000 0.00000 0.50000 0.40000 ? O 0
Oc* 0.45010 0.05020 0.50000 0.20000 ? O 0
Od 0.11880 0.22590 0.02400 0.30000 0.00646 O 0
Od* 0.14090 0.20670 0.02000 0.20000 0.00646 O 0

loop_
_cod_changelog_entry_id
_cod_changelog_entry_author
_cod_changelog_entry_date
_cod_changelog_entry_text
1
;cod-tools version 3.8.0
Id: cif_guess_AMCSD_atom_types 9581 2023-05-17 12:35:41Z saulius
;
2023-05-18T11:36:41+03:00
;Derived atom types and hydrogen counts
from atom names that follow the AMCSD naming convention
(Wat == water, O-H == hydroxyl).
;

loop_
_cod_related_entry_id
_cod_related_entry_database
_cod_related_entry_code
1 AMCSD 0001352
